data_7022701
loop_
_publ_author_name
'Fang, Ming'
'Li, Ji-Jing'
'Shi, Peng-Fei'
'Zhao, Bin'
'Cheng, Peng'

_publ_section_title
;
 Structures, luminescence, and slow magnetic relaxation of eight 3D
 lanthanide-organic frameworks.
;
_journal_issue 18
_journal_name_full 'Dalton transactions (Cambridge, England : 2003)'
_journal_page_first 6553
_journal_page_last 6563
_journal_paper_doi 10.1039/c3dt32861a
_journal_volume 42
_journal_year 2013
_chemical_formula_sum 'C18 H20 Gd N5 O9'
_chemical_formula_weight 607.64
_chemical_name_systematic
;
?
;
_space_group_IT_number 15
_symmetry_cell_setting monoclinic
_symmetry_space_group_name_Hall '-C 2yc'
_symmetry_space_group_name_H-M 'C 1 2/c 1'
_atom_sites_solution_hydrogens geom
_atom_sites_solution_primary direct
_atom_sites_solution_secondary difmap
_audit_creation_method SHELXL-97
_cell_angle_alpha 90.00
_cell_angle_beta 97.236(2)
_cell_angle_gamma 90.00
_cell_formula_units_Z 4
_cell_length_a 24.529(2)
_cell_length_b 9.3582(8)
_cell_length_c 10.3822(9)
_cell_measurement_reflns_used 8856
_cell_measurement_temperature 293(2)
_cell_measurement_theta_max 27.48
_cell_measurement_theta_min 3.12
_cell_volume 2364.2(3)
_computing_structure_refinement 'SHELXL-97 (Sheldrick, 1997)'
_computing_structure_solution 'SHELXS-97 (Sheldrick, 1990)'
_diffrn_ambient_temperature 293(2)
_diffrn_measured_fraction_theta_full 0.997
_diffrn_measured_fraction_theta_max 0.997
_diffrn_radiation_monochromator graphite
_diffrn_radiation_source 'fine-focus sealed tube'
_diffrn_radiation_type MoK\a
_diffrn_radiation_wavelength 0.71075
_diffrn_reflns_av_R_equivalents 0.0335
_diffrn_reflns_av_sigmaI/netI 0.0308
_diffrn_reflns_limit_h_max 31
_diffrn_reflns_limit_h_min -31
_diffrn_reflns_limit_k_max 12
_diffrn_reflns_limit_k_min -12
_diffrn_reflns_limit_l_max 11
_diffrn_reflns_limit_l_min -13
_diffrn_reflns_number 8851
_diffrn_reflns_theta_full 27.48
_diffrn_reflns_theta_max 27.48
_diffrn_reflns_theta_min 3.13
_exptl_absorpt_coefficient_mu 2.861
_exptl_absorpt_correction_T_max 0.8471
_exptl_absorpt_correction_T_min 0.8034
_exptl_absorpt_correction_type multi-scan
_exptl_absorpt_process_details SADABS
_exptl_crystal_density_diffrn 1.707
_exptl_crystal_density_method 'not measured'
_exptl_crystal_F_000 1196
_exptl_crystal_size_max 0.08
_exptl_crystal_size_mid 0.06
_exptl_crystal_size_min 0.06
_refine_diff_density_max 1.213
_refine_diff_density_min -0.770
_refine_diff_density_rms 0.100
_refine_ls_extinction_method none
_refine_ls_goodness_of_fit_ref 1.102
_refine_ls_hydrogen_treatment CONSTRA
_refine_ls_matrix_type full
_refine_ls_number_parameters 174
_refine_ls_number_reflns 2702
_refine_ls_number_restraints 70
_refine_ls_restrained_S_all 1.093
_refine_ls_R_factor_all 0.0358
_refine_ls_R_factor_gt 0.0330
_refine_ls_shift/su_max 0.007
_refine_ls_shift/su_mean 0.000
_refine_ls_structure_factor_coef Fsqd
_refine_ls_weighting_details 'calc w=1/[\s^2^(Fo^2^)+(0.0443P)^2^+5.0147P] where P=(Fo^2^+2Fc^2^)/3'
_refine_ls_weighting_scheme calc
_refine_ls_wR_factor_gt 0.0850
_refine_ls_wR_factor_ref 0.0864
_reflns_number_gt 2566
_reflns_number_total 2702
_reflns_threshold_expression >2sigma(I)
_cod_data_source_file c3dt32861a.txt
_cod_data_source_block shelxs5
_cod_depositor_comments
;
The following automatic conversions were performed:

'_exptl_absorpt_correction_type' value 'MULTI-SCAN' changed to
'multi-scan' according to
/home/saulius/struct/CIF-dictionaries/cif_core.dic dictionary named
'cif_core.dic' version 2.4.2 from 2011-04-26.

Automatic conversion script
Id: cif_fix_values 1891 2012-01-12 08:04:46Z andrius 
;
_cod_original_sg_symbol_H-M C2/c
_cod_database_code 7022701

loop_
_symmetry_equiv_pos_as_xyz
'x, y, z'
'-x, y, -z+1/2'
'x+1/2, y+1/2, z'
'-x+1/2, y+1/2, -z+1/2'
'-x, -y, -z'
'x, -y, z-1/2'
'-x+1/2, -y+1/2, -z'
'x+1/2, -y+1/2, z-1/2'

loop_
_atom_site_label
_atom_site_type_symbol
_atom_site_fract_x
_atom_site_fract_y
_atom_site_fract_z
_atom_site_U_iso_or_equiv
_atom_site_adp_type
_atom_site_occupancy
_atom_site_symmetry_multiplicity
_atom_site_calc_flag
_atom_site_refinement_flags
_atom_site_disorder_assembly
_atom_site_disorder_group
Gd1 Gd 0.0000 0.48629(3) 0.2500 0.03245(11) Uani 1 2 d S . .
C1 C 0.23282(14) 0.2957(5) 0.5368(4) 0.0415(9) Uani 1 1 d . . .
C2 C 0.17809(13) 0.3212(4) 0.4929(4) 0.0370(8) Uani 1 1 d . . .
H2AA H 0.1624 0.2823 0.4145 0.044 Uiso 1 1 calc R . .
C3 C 0.14690(15) 0.4038(5) 0.5649(4) 0.0441(9) Uani 1 1 d . . .
C4 C 0.1718(2) 0.4605(7) 0.6802(6) 0.0769(19) Uani 1 1 d . . .
H4AA H 0.1519 0.5154 0.7325 0.092 Uiso 1 1 calc R . .
C5 C 0.2272(2) 0.4335(9) 0.7164(6) 0.095(3) Uani 1 1 d . . .
H5AA H 0.2442 0.4743 0.7928 0.114 Uiso 1 1 calc R . .
C6 C 0.08699(15) 0.4304(5) 0.5198(4) 0.0471(10) Uani 1 1 d . . .
C7 C -0.0546(3) 0.7860(7) 0.1015(7) 0.093(2) Uani 1 1 d . A .
H7AA H -0.0219 0.8185 0.0752 0.111 Uiso 1 1 calc R . .
C8 C -0.0804(10) 1.0138(18) -0.003(2) 0.119(2) Uani 0.537(11) 1 d PDU A 1
C8' C -0.1149(10) 0.960(2) -0.052(2) 0.119(2) Uani 0.463(11) 1 d PDU A 2
C9 C -0.1482(7) 0.8365(18) 0.1292(18) 0.1197(19) Uani 0.537(11) 1 d PDU A 1
C9' C -0.1479(8) 0.799(2) 0.025(2) 0.1196(19) Uani 0.463(11) 1 d PDU A 2
N1 N 0.25749(14) 0.3522(5) 0.6474(4) 0.0712(14) Uani 1 1 d . . .
N2 N -0.0997(3) 0.8622(8) 0.0615(7) 0.1186(18) Uani 1 1 d DU . .
N3 N -0.0159(8) 0.1827(12) 0.254(4) 0.102(9) Uani 0.50 1 d P . .
O1 O 0.07093(11) 0.4022(4) 0.4046(3) 0.0606(9) Uani 1 1 d . . .
O2 O 0.05825(16) 0.4778(5) 0.5986(4) 0.0771(13) Uani 1 1 d . . .
O3 O -0.0289(3) 0.2469(6) 0.3184(5) 0.110(2) Uani 1 1 d . . .
O4 O -0.05172(19) 0.6860(5) 0.1642(5) 0.0990(15) Uani 1 1 d . . .
O5 O 0.0000 0.0499(12) 0.2500 0.354(14) Uani 1 2 d S . .

loop_
_atom_site_aniso_label
_atom_site_aniso_U_11
_atom_site_aniso_U_22
_atom_site_aniso_U_33
_atom_site_aniso_U_23
_atom_site_aniso_U_13
_atom_site_aniso_U_12
Gd1 0.01880(14) 0.04139(17) 0.03722(17) 0.000 0.00369(10) 0.000
C1 0.0225(16) 0.056(2) 0.045(2) -0.0086(18) 0.0004(15) 0.0058(15)
C2 0.0250(16) 0.052(2) 0.0339(19) -0.0023(15) 0.0015(14) 0.0043(15)
C3 0.0258(17) 0.063(3) 0.043(2) -0.0070(18) 0.0010(15) 0.0106(16)
C4 0.037(2) 0.126(5) 0.066(4) -0.045(3) -0.003(2) 0.026(3)
C5 0.041(3) 0.162(6) 0.076(4) -0.071(4) -0.019(3) 0.032(4)
C6 0.0266(18) 0.072(3) 0.043(2) -0.001(2) 0.0035(16) 0.0151(18)
C7 0.112(5) 0.071(4) 0.092(5) 0.003(3) 0.006(4) 0.045(4)
C8 0.120(2) 0.118(2) 0.119(2) 0.0013(13) 0.0140(13) 0.0022(13)
C8' 0.120(2) 0.118(2) 0.119(2) 0.0010(13) 0.0142(13) 0.0023(13)
C9 0.120(2) 0.119(2) 0.120(2) 0.0007(13) 0.0144(13) 0.0026(13)
C9' 0.120(2) 0.119(2) 0.120(2) 0.0003(13) 0.0142(13) 0.0025(13)
N1 0.0318(18) 0.115(4) 0.062(3) -0.041(3) -0.0093(17) 0.021(2)
N2 0.1196(19) 0.1174(19) 0.1186(19) 0.0005(8) 0.0141(8) 0.0032(8)
N3 0.15(2) 0.051(6) 0.100(10) 0.013(10) -0.01(2) -0.029(8)
O1 0.0342(15) 0.095(3) 0.0496(19) -0.0117(17) -0.0061(13) 0.0261(16)
O2 0.0341(18) 0.147(4) 0.052(2) -0.011(2) 0.0123(16) 0.0314(18)
O3 0.159(6) 0.086(4) 0.079(4) 0.030(3) -0.008(4) -0.049(4)
O4 0.099(3) 0.069(3) 0.126(4) 0.035(3) 0.005(3) 0.032(2)
O5 0.74(4) 0.046(5) 0.275(18) 0.000 0.05(2) 0.000

loop_
_atom_type_symbol
_atom_type_description
_atom_type_scat_dispersion_real
_atom_type_scat_dispersion_imag
_atom_type_scat_source
C C 0.0000 0.0000 'International Tables Vol C Tables 4.2.6.8 and 6.1.1.4'
H H 0.0000 0.0000 'International Tables Vol C Tables 4.2.6.8 and 6.1.1.4'
Gd Gd 0.0000 0.0000 'International Tables Vol C Tables 4.2.6.8 and 6.1.1.4'
N N 0.0000 0.0000 'International Tables Vol C Tables 4.2.6.8 and 6.1.1.4'
O O 0.0000 0.0000 'International Tables Vol C Tables 4.2.6.8 and 6.1.1.4'

loop_
_geom_angle_atom_site_label_1
_geom_angle_atom_site_label_2
_geom_angle_atom_site_label_3
_geom_angle
_geom_angle_site_symmetry_1
_geom_angle_site_symmetry_3
O2 Gd1 O2 163.1(2) 6_565 5_566
O2 Gd1 O1 93.02(13) 6_565 2
O2 Gd1 O1 92.63(13) 5_566 2
O2 Gd1 O1 92.63(13) 6_565 .
O2 Gd1 O1 93.02(13) 5_566 .
O1 Gd1 O1 140.88(19) 2 .
O2 Gd1 O4 77.90(16) 6_565 2
O2 Gd1 O4 88.69(17) 5_566 2
O1 Gd1 O4 146.78(18) 2 2
O1 Gd1 O4 72.04(15) . 2
O2 Gd1 O4 88.69(17) 6_565 .
O2 Gd1 O4 77.90(16) 5_566 .
O1 Gd1 O4 72.04(15) 2 .
O1 Gd1 O4 146.78(18) . .
O4 Gd1 O4 75.8(3) 2 .
O2 Gd1 O3 73.1(2) 6_565 2
O2 Gd1 O3 123.9(2) 5_566 2
O1 Gd1 O3 73.50(19) 2 2
O1 Gd1 O3 71.30(17) . 2
O4 Gd1 O3 131.4(2) 2 2
O4 Gd1 O3 139.81(19) . 2
O2 Gd1 O3 123.9(2) 6_565 .
O2 Gd1 O3 73.1(2) 5_566 .
O1 Gd1 O3 71.30(17) 2 .
O1 Gd1 O3 73.50(19) . .
O4 Gd1 O3 139.81(19) 2 .
O4 Gd1 O3 131.4(2) . .
O3 Gd1 O3 50.9(3) 2 .
O2 Gd1 N3 92.1(6) 6_565 2
O2 Gd1 N3 104.8(6) 5_566 2
O1 Gd1 N3 75.4(6) 2 2
O1 Gd1 N3 65.7(7) . 2
O4 Gd1 N3 136.0(6) 2 2
O4 Gd1 N3 147.5(7) . 2
O3 Gd1 N3 19.4(6) 2 2
O3 Gd1 N3 32.3(6) . 2
N1 C1 C2 122.0(4) . .
N1 C1 C1 116.5(4) . 7_556
C2 C1 C1 121.5(4) . 7_556
C3 C2 C1 120.1(4) . .
C3 C2 H2AA 119.9 . .
C1 C2 H2AA 119.9 . .
C2 C3 C4 118.2(4) . .
C2 C3 C6 120.8(4) . .
C4 C3 C6 120.9(4) . .
C3 C4 C5 118.4(4) . .
C3 C4 H4AA 120.8 . .
C5 C4 H4AA 120.8 . .
N1 C5 C4 123.5(5) . .
N1 C5 H5AA 118.2 . .
C4 C5 H5AA 118.2 . .
O2 C6 O1 125.5(4) . .
O2 C6 C3 118.2(4) . .
O1 C6 C3 116.4(3) . .
O4 C7 N2 127.2(8) . .
O4 C7 H7AA 116.4 . .
N2 C7 H7AA 116.4 . .
C5 N1 C1 117.7(4) . .
C9' N2 C7 121.4(11) . .
C9' N2 C9 47.6(10) . .
C7 N2 C9 116.7(9) . .
C9' N2 C8' 85.4(14) . .
C7 N2 C8' 133.0(11) . .
C9 N2 C8' 109.8(12) . .
C9' N2 C8 123.4(14) . .
C7 N2 C8 108.3(10) . .
C9 N2 C8 128.2(11) . .
C8' N2 C8 38.8(11) . .
N3 N3 O3 119(5) 2 .
N3 N3 O5 72.3(8) 2 .
O3 N3 O5 137(3) . .
N3 N3 O3 34(3) 2 2
O3 N3 O3 114.2(13) . 2
O5 N3 O3 96.9(13) . 2
C6 O1 Gd1 134.9(3) . .
C6 O2 Gd1 167.2(4) . 5_566
N3 O3 N3 27(2) . 2
N3 O3 Gd1 103.2(12) . .
N3 O3 Gd1 88.0(7) 2 .
C7 O4 Gd1 148.8(5) . .
N3 O5 N3 35.5(16) . 2

loop_
_geom_bond_atom_site_label_1
_geom_bond_atom_site_label_2
_geom_bond_distance
_geom_bond_site_symmetry_2
Gd1 O2 2.278(4) 6_565
Gd1 O2 2.278(4) 5_566
Gd1 O1 2.349(3) 2
Gd1 O1 2.349(3) .
Gd1 O4 2.368(4) 2
Gd1 O4 2.368(4) .
Gd1 O3 2.481(5) 2
Gd1 O3 2.481(5) .
Gd1 N3 2.869(11) 2
C1 N1 1.338(5) .
C1 C2 1.383(5) .
C1 C1 1.479(7) 7_556
C2 C3 1.373(5) .
C2 H2AA 0.9300 .
C3 C4 1.379(7) .
C3 C6 1.506(5) .
C4 C5 1.388(7) .
C4 H4AA 0.9300 .
C5 N1 1.332(6) .
C5 H5AA 0.9300 .
C6 O2 1.228(5) .
C6 O1 1.239(5) .
C7 O4 1.138(7) .
C7 N2 1.338(9) .
C7 H7AA 0.9300 .
C8 N2 1.661(19) .
C8' N2 1.50(2) .
C9 N2 1.476(17) .
C9' N2 1.33(2) .
N3 N3 0.80(4) 2
N3 O3 0.98(3) .
N3 O5 1.305(16) .
N3 O3 1.53(2) 2
O2 Gd1 2.278(4) 5_566
O3 N3 1.53(2) 2
O5 N3 1.305(16) 2
